data_7704376
loop_
_publ_author_name
'Yadav, Ravi'
'Hossain, Md Elius'
'Peedika Paramban, Ramees'
'Simler, Thomas'
'Schoo, Christoph'
'Wang, Jun'
'Deacon, Glen B.'
'Junk, Peter C.'
'Roesky, Peter W.'

_publ_section_title
;
 3d-4f heterometallic complexes by the reduction of transition metal
 carbonyls with bulky Ln<sup>II</sup> amidinates.
;
_journal_issue 23
_journal_name_full 'Dalton transactions (Cambridge, England : 2003)'
_journal_page_first 7701
_journal_page_last 7707
_journal_paper_doi 10.1039/d0dt01271h
_journal_volume 49
_journal_year 2020
_chemical_formula_moiety 'C29 H35 Co N2 O4, C4 H8 O'
_chemical_formula_sum 'C33 H43 Co N2 O5'
_chemical_formula_weight 606.62
_space_group_crystal_system monoclinic
_space_group_IT_number 14
_space_group_name_Hall '-P 2yn'
_space_group_name_H-M_alt 'P 1 21/n 1'
_atom_sites_solution_hydrogens geom
_atom_sites_solution_primary dual
_atom_sites_solution_secondary difmap
_audit_creation_date 2019-09-05
_audit_creation_method
;
Olex2 1.2
(compiled 2018.05.29 svn.r3508 for OlexSys, GUI svn.r5506)
;
_audit_update_record
;
2019-09-09 deposited with the CCDC.	2020-05-01 downloaded from the CCDC.
;
_cell_angle_alpha 90
_cell_angle_beta 100.195(4)
_cell_angle_gamma 90
_cell_formula_units_Z 4
_cell_length_a 11.1122(10)
_cell_length_b 17.1592(17)
_cell_length_c 18.425(2)
_cell_measurement_reflns_used 3651
_cell_measurement_temperature 298
_cell_measurement_theta_max 19.98
_cell_measurement_theta_min 2.21
_cell_volume 3457.7(6)
_computing_cell_refinement 'Bruker Apex2 v2.0 (Bruker AXS, 2005)'
_computing_data_collection 'Bruker Apex2 v2.0 (Bruker AXS, 2005)'
_computing_data_reduction 'Bruker Apex2 v2.0 (Bruker AXS, 2005)'
_computing_molecular_graphics 'Olex2 (Dolomanov et al., 2009)'
_computing_publication_material 'Olex2 (Dolomanov et al., 2009)'
_computing_structure_refinement 'ShelXL (Sheldrick, 2015)'
_computing_structure_solution 'ShelXT (Sheldrick, 2015)'
_diffrn_ambient_temperature 298
_diffrn_measured_fraction_theta_full 0.988
_diffrn_measured_fraction_theta_max 0.988
_diffrn_measurement_device_type 'Bruker SMART CCD'
_diffrn_measurement_method 'phi and omega scans'
_diffrn_radiation_monochromator graphite
_diffrn_radiation_type MoK\a
_diffrn_radiation_wavelength 0.71073
_diffrn_reflns_av_R_equivalents 0.1003
_diffrn_reflns_av_unetI/netI 0.0940
_diffrn_reflns_Laue_measured_fraction_full 0.988
_diffrn_reflns_Laue_measured_fraction_max 0.988
_diffrn_reflns_limit_h_max 13
_diffrn_reflns_limit_h_min -13
_diffrn_reflns_limit_k_max 18
_diffrn_reflns_limit_k_min -19
_diffrn_reflns_limit_l_max 21
_diffrn_reflns_limit_l_min -21
_diffrn_reflns_number 21302
_diffrn_reflns_point_group_measured_fraction_full 0.988
_diffrn_reflns_point_group_measured_fraction_max 0.988
_diffrn_reflns_theta_full 25.000
_diffrn_reflns_theta_max 24.999
_diffrn_reflns_theta_min 1.634
_diffrn_source 'fine-focus sealed tube'
_diffrn_standards_number 0
_exptl_absorpt_coefficient_mu 0.534
_exptl_absorpt_correction_T_max 0.7460
_exptl_absorpt_correction_T_min 0.5490
_exptl_absorpt_correction_type multi-scan
_exptl_absorpt_process_details SADABS
_exptl_crystal_colour brown
_exptl_crystal_density_diffrn 1.165
_exptl_crystal_density_method 'not measured'
_exptl_crystal_description prism
_exptl_crystal_F_000 1288
_exptl_crystal_size_max 0.4
_exptl_crystal_size_mid 0.25
_exptl_crystal_size_min 0.1
_refine_diff_density_max 0.558
_refine_diff_density_min -0.524
_refine_diff_density_rms 0.087
_refine_ls_extinction_coef 0.035(3)
_refine_ls_extinction_expression Fc^*^=kFc[1+0.001xFc^2^\l^3^/sin(2\q)]^-1/4^
_refine_ls_extinction_method SHELXL
_refine_ls_goodness_of_fit_ref 0.944
_refine_ls_hydrogen_treatment constr
_refine_ls_matrix_type full
_refine_ls_number_parameters 379
_refine_ls_number_reflns 6021
_refine_ls_number_restraints 63
_refine_ls_restrained_S_all 1.008
_refine_ls_R_factor_all 0.1341
_refine_ls_R_factor_gt 0.0675
_refine_ls_shift/su_max 0.001
_refine_ls_shift/su_mean 0.000
_refine_ls_structure_factor_coef Fsqd
_refine_ls_weighting_details 'calc w=1/[\s^2^(Fo^2^)+(0.2000P)^2^+0.0000P] where P=(Fo^2^+2Fc^2^)/3'
_refine_ls_weighting_scheme calc
_refine_ls_wR_factor_gt 0.1845
_refine_ls_wR_factor_ref 0.2308
_reflns_Friedel_coverage 0.000
_reflns_number_gt 2892
_reflns_number_total 6021
_reflns_threshold_expression >2sigma(I)
_cod_data_source_file d0dt01271h2.cif
_cod_data_source_block p21n
_cod_depositor_comments
;
The following automatic conversions were performed:

data item '_exptl_absorpt_correction_type' value 'Multi-scan' was
changed to 'multi-scan' in accordance with the
/home/data/users/saulius/crontab/automatic-downloads/rss-feeds/RSC/lib/dictionaries/cif_core.dic
dictionary named 'cif_core.dic' version 2.4.2 last updated on
2011-04-26.

Automatic conversion script
Id: cif_fix_values 7556 2019-12-06 15:28:31Z antanas 

 Adding full bibliography for 7704376--7704379.cif.
;
_cod_database_code 7704376
_shelxl_version_number 2014/6
_shelx_space_group_comment
;
The symmetry employed for this shelxl refinement is uniquely defined
by the following loop, which should always be used as a source of
symmetry information in preference to the above space-group names.
They are only intended as comments.
;
_shelx_estimated_absorpt_t_max 0.949
_shelx_estimated_absorpt_t_min 0.815
_olex2_refinement_description
;
1. Fixed Uiso
 At 1.2 times of:
  All C(H) groups, All C(H,H) groups
 At 1.5 times of:
  All C(H,H,H) groups
2. Restrained distances
 O5-C30 = C30-C31 = C32-C33
 1.52 with sigma of 0.02
3. Uiso/Uaniso restraints and constraints
O5 \\sim C30 \\sim C31 \\sim C32 \\sim C33: within 2A with sigma of 0.04 and
sigma for terminal atoms of 0.08
Uanis(O5) \\sim Ueq, Uanis(C30) \\sim Ueq, Uanis(C31) \\sim Ueq, Uanis(C32)
\\sim Ueq, Uanis(C33) \\sim Ueq: with sigma of 0.01 and sigma for terminal
atoms of 0.02
4.a Ternary CH refined with riding coordinates:
 C8(H8), C11(H11), C20(H20), C23(H23)
4.b Secondary CH2 refined with riding coordinates:
 C30(H30A,H30B), C31(H31A,H31B), C32(H32A,H32B), C33(H33A,H33B)
4.c Aromatic/amide H refined with riding coordinates:
 C1(H1), C4(H4), C5(H5), C6(H6), C16(H16), C17(H17), C18(H18)
4.d Idealised Me refined as rotating group:
 C9(H9A,H9B,H9C), C10(H10A,H10B,H10C), C12(H12A,H12B,H12C), C13(H13A,H13B,
 H13C), C21(H21A,H21B,H21C), C22(H22A,H22B,H22C), C24(H24A,H24B,H24C), C25(H25A,
 H25B,H25C)
;
_olex2_submission_special_instructions 'No special instructions were received'

loop_
_space_group_symop_operation_xyz
'x, y, z'
'-x+1/2, y+1/2, -z+1/2'
'-x, -y, -z'
'x-1/2, -y-1/2, z-1/2'

loop_
_atom_site_label
_atom_site_type_symbol
_atom_site_fract_x
_atom_site_fract_y
_atom_site_fract_z
_atom_site_U_iso_or_equiv
_atom_site_adp_type
_atom_site_occupancy
_atom_site_site_symmetry_order
_atom_site_calc_flag
_atom_site_refinement_flags_posn
_atom_site_refinement_flags_adp
_atom_site_refinement_flags_occupancy
_atom_site_disorder_assembly
_atom_site_disorder_group
Co1 Co 0.66010(5) 0.37619(3) 0.64879(4) 0.0643(3) Uani 1 1 d . . . . .
O1 O 0.5198(3) 0.4798(2) 0.7238(2) 0.1006(13) Uani 1 1 d . . . . .
N1 N 0.4322(3) 0.36404(19) 0.6893(2) 0.0561(9) Uani 1 1 d . . . . .
C1 C 0.4475(4) 0.2971(2) 0.6540(2) 0.0550(11) Uani 1 1 d . . . . .
H1 H 0.3875 0.2587 0.6480 0.066 Uiso 1 1 calc R . . . .
O2 O 0.6357(5) 0.5157(3) 0.5604(3) 0.1399(19) Uani 1 1 d . . . . .
N2 N 0.5472(3) 0.28757(19) 0.62882(19) 0.0521(9) Uani 1 1 d . . . . .
C2 C 0.3259(4) 0.3773(2) 0.7225(2) 0.0555(11) Uani 1 1 d . . . . .
O3 O 0.8071(5) 0.3889(3) 0.7947(3) 0.1269(18) Uani 1 1 d . . . . .
C3 C 0.2254(4) 0.4136(3) 0.6819(3) 0.0653(13) Uani 1 1 d . . . . .
O4 O 0.8451(4) 0.3041(3) 0.5741(3) 0.1362(19) Uani 1 1 d . . . . .
C4 C 0.1246(5) 0.4244(3) 0.7154(3) 0.0833(16) Uani 1 1 d . . . . .
H4 H 0.0562 0.4497 0.6896 0.100 Uiso 1 1 calc R . . . .
O5 O 0.2384(7) 0.1743(5) 0.6336(5) 0.233(3) Uani 1 1 d D U . . .
C5 C 0.1228(5) 0.3994(4) 0.7842(4) 0.0989(19) Uani 1 1 d . . . . .
H5 H 0.0529 0.4062 0.8047 0.119 Uiso 1 1 calc R . . . .
C6 C 0.2251(6) 0.3634(3) 0.8251(3) 0.0920(18) Uani 1 1 d . . . . .
H6 H 0.2241 0.3476 0.8732 0.110 Uiso 1 1 calc R . . . .
C7 C 0.3290(4) 0.3510(3) 0.7940(3) 0.0722(14) Uani 1 1 d . . . . .
C8 C 0.2237(5) 0.4429(3) 0.6040(3) 0.0774(15) Uani 1 1 d . . . . .
H8 H 0.3025 0.4292 0.5905 0.093 Uiso 1 1 calc R . . . .
C9 C 0.1256(7) 0.4038(5) 0.5497(4) 0.137(3) Uani 1 1 d . . . . .
H9A H 0.1418 0.3489 0.5487 0.205 Uiso 1 1 calc GR . . . .
H9B H 0.1245 0.4253 0.5015 0.205 Uiso 1 1 calc GR . . . .
H9C H 0.0477 0.4121 0.5640 0.205 Uiso 1 1 calc GR . . . .
C10 C 0.2117(9) 0.5308(4) 0.5996(5) 0.151(3) Uani 1 1 d . . . . .
H10A H 0.1368 0.5463 0.6145 0.226 Uiso 1 1 calc GR . . . .
H10B H 0.2113 0.5474 0.5498 0.226 Uiso 1 1 calc GR . . . .
H10C H 0.2795 0.5543 0.6316 0.226 Uiso 1 1 calc GR . . . .
C11 C 0.4405(6) 0.3121(4) 0.8387(4) 0.0967(19) Uani 1 1 d . . . . .
H11 H 0.4962 0.3003 0.8045 0.116 Uiso 1 1 calc R . . . .
C12 C 0.5055(9) 0.3665(5) 0.8943(5) 0.189(5) Uani 1 1 d . . . . .
H12A H 0.5309 0.4116 0.8700 0.283 Uiso 1 1 calc GR . . . .
H12B H 0.5761 0.3412 0.9219 0.283 Uiso 1 1 calc GR . . . .
H12C H 0.4519 0.3823 0.9272 0.283 Uiso 1 1 calc GR . . . .
C13 C 0.4063(9) 0.2345(5) 0.8698(6) 0.169(4) Uani 1 1 d . . . . .
H13A H 0.4780 0.2026 0.8820 0.254 Uiso 1 1 calc GR . . . .
H13B H 0.3472 0.2083 0.8337 0.254 Uiso 1 1 calc GR . . . .
H13C H 0.3722 0.2437 0.9134 0.254 Uiso 1 1 calc GR . . . .
C14 C 0.5620(4) 0.2166(3) 0.5897(3) 0.0555(11) Uani 1 1 d . . . . .
C15 C 0.6200(5) 0.1542(3) 0.6303(3) 0.0735(14) Uani 1 1 d . . . . .
C16 C 0.6371(6) 0.0860(3) 0.5896(4) 0.0969(19) Uani 1 1 d . . . . .
H16 H 0.6761 0.0429 0.6138 0.116 Uiso 1 1 calc R . . . .
C17 C 0.5976(7) 0.0833(4) 0.5166(5) 0.113(2) Uani 1 1 d . . . . .
H17 H 0.6081 0.0376 0.4913 0.135 Uiso 1 1 calc R . . . .
C18 C 0.5421(6) 0.1460(4) 0.4781(3) 0.0905(17) Uani 1 1 d . . . . .
H18 H 0.5165 0.1423 0.4274 0.109 Uiso 1 1 calc R . . . .
C19 C 0.5240(5) 0.2141(3) 0.5138(3) 0.0718(14) Uani 1 1 d . . . . .
C20 C 0.6609(5) 0.1574(3) 0.7112(3) 0.0859(16) Uani 1 1 d . . . . .
H20 H 0.6466 0.2104 0.7276 0.103 Uiso 1 1 calc R . . . .
C21 C 0.5871(8) 0.1007(5) 0.7515(4) 0.145(3) Uani 1 1 d . . . . .
H21A H 0.5031 0.1170 0.7440 0.217 Uiso 1 1 calc GR . . . .
H21B H 0.6202 0.1008 0.8032 0.217 Uiso 1 1 calc GR . . . .
H21C H 0.5919 0.0491 0.7321 0.217 Uiso 1 1 calc GR . . . .
C22 C 0.8015(7) 0.1412(5) 0.7299(5) 0.155(3) Uani 1 1 d . . . . .
H22A H 0.8185 0.0910 0.7111 0.233 Uiso 1 1 calc GR . . . .
H22B H 0.8278 0.1421 0.7824 0.233 Uiso 1 1 calc GR . . . .
H22C H 0.8444 0.1806 0.7076 0.233 Uiso 1 1 calc GR . . . .
C23 C 0.4648(5) 0.2838(4) 0.4719(3) 0.0833(16) Uani 1 1 d . . . . .
H23 H 0.4712 0.3276 0.5064 0.100 Uiso 1 1 calc R . . . .
C24 C 0.5313(6) 0.3069(4) 0.4097(4) 0.118(2) Uani 1 1 d . . . . .
H24A H 0.6172 0.3119 0.4286 0.177 Uiso 1 1 calc GR . . . .
H24B H 0.4999 0.3558 0.3891 0.177 Uiso 1 1 calc GR . . . .
H24C H 0.5188 0.2676 0.3720 0.177 Uiso 1 1 calc GR . . . .
C25 C 0.3290(6) 0.2691(4) 0.4437(4) 0.116(2) Uani 1 1 d . . . . .
H25A H 0.3193 0.2230 0.4138 0.174 Uiso 1 1 calc GR . . . .
H25B H 0.2945 0.3129 0.4148 0.174 Uiso 1 1 calc GR . . . .
H25C H 0.2877 0.2624 0.4849 0.174 Uiso 1 1 calc GR . . . .
C26 C 0.5304(4) 0.4187(3) 0.6938(3) 0.0668(13) Uani 1 1 d . . . . .
C27 C 0.6438(5) 0.4594(4) 0.5932(3) 0.0876(17) Uani 1 1 d . . . . .
C28 C 0.7517(5) 0.3826(3) 0.7371(4) 0.0817(17) Uani 1 1 d . . . . .
C29 C 0.7737(5) 0.3318(3) 0.6032(4) 0.0891(17) Uani 1 1 d . . . . .
C30 C 0.2599(11) 0.1023(7) 0.6063(8) 0.215(5) Uani 1 1 d D U . . .
H30A H 0.3238 0.0762 0.6403 0.258 Uiso 1 1 calc R . . . .
H30B H 0.2876 0.1082 0.5595 0.258 Uiso 1 1 calc R . . . .
C31 C 0.1548(13) 0.0578(9) 0.5965(9) 0.264(6) Uani 1 1 d D U . . .
H31A H 0.1705 0.0050 0.6146 0.316 Uiso 1 1 calc R . . . .
H31B H 0.1146 0.0564 0.5453 0.316 Uiso 1 1 calc R . . . .
C32 C 0.0863(16) 0.1019(11) 0.6414(10) 0.301(8) Uani 1 1 d D U . . .
H32A H 0.0052 0.1099 0.6128 0.361 Uiso 1 1 calc R . . . .
H32B H 0.0767 0.0694 0.6831 0.361 Uiso 1 1 calc R . . . .
C33 C 0.1286(12) 0.1744(9) 0.6696(8) 0.242(5) Uani 1 1 d D U . . .
H33A H 0.1492 0.1748 0.7230 0.290 Uiso 1 1 calc R . . . .
H33B H 0.0724 0.2164 0.6525 0.290 Uiso 1 1 calc R . . . .

loop_
_atom_site_aniso_label
_atom_site_aniso_U_11
_atom_site_aniso_U_22
_atom_site_aniso_U_33
_atom_site_aniso_U_23
_atom_site_aniso_U_13
_atom_site_aniso_U_12
Co1 0.0461(4) 0.0538(5) 0.0962(6) -0.0059(3) 0.0218(3) -0.0070(3)
O1 0.082(2) 0.069(3) 0.162(4) -0.044(2) 0.051(2) -0.019(2)
N1 0.046(2) 0.048(2) 0.078(2) -0.0066(18) 0.0199(18) -0.0062(16)
C1 0.049(3) 0.042(3) 0.075(3) 0.000(2) 0.013(2) -0.005(2)
O2 0.174(5) 0.089(3) 0.173(5) 0.041(3) 0.073(4) 0.003(3)
N2 0.046(2) 0.044(2) 0.067(2) -0.0022(17) 0.0135(17) 0.0018(16)
C2 0.048(2) 0.051(3) 0.069(3) -0.006(2) 0.016(2) -0.003(2)
O3 0.095(3) 0.158(5) 0.113(4) -0.007(3) -0.023(3) -0.014(3)
C3 0.054(3) 0.064(3) 0.080(3) 0.000(3) 0.016(3) 0.001(2)
O4 0.092(3) 0.135(4) 0.202(5) -0.029(3) 0.080(3) 0.006(3)
C4 0.057(3) 0.095(4) 0.100(4) 0.013(3) 0.022(3) 0.013(3)
O5 0.176(5) 0.191(6) 0.363(8) -0.075(6) 0.130(5) -0.076(5)
C5 0.066(4) 0.122(5) 0.119(5) 0.009(4) 0.044(4) 0.015(4)
C6 0.088(4) 0.109(5) 0.087(4) 0.022(3) 0.037(3) 0.013(3)
C7 0.061(3) 0.073(3) 0.085(4) -0.001(3) 0.020(3) 0.001(3)
C8 0.063(3) 0.079(4) 0.092(4) 0.012(3) 0.019(3) 0.013(3)
C9 0.125(6) 0.172(7) 0.104(5) 0.009(5) -0.004(5) -0.023(6)
C10 0.208(9) 0.090(5) 0.168(8) 0.049(5) 0.073(7) 0.013(6)
C11 0.088(4) 0.104(5) 0.099(4) 0.017(4) 0.020(4) 0.034(4)
C12 0.154(8) 0.188(10) 0.187(9) -0.041(7) -0.071(8) 0.061(7)
C13 0.164(8) 0.132(7) 0.215(9) 0.088(7) 0.041(7) 0.029(6)
C14 0.047(2) 0.044(3) 0.079(3) -0.009(2) 0.021(2) -0.005(2)
C15 0.075(3) 0.049(3) 0.101(4) -0.006(3) 0.025(3) -0.002(3)
C16 0.126(5) 0.052(4) 0.119(5) -0.011(3) 0.039(4) 0.003(3)
C17 0.131(6) 0.070(5) 0.151(7) -0.044(5) 0.065(5) -0.007(4)
C18 0.106(5) 0.080(4) 0.090(4) -0.028(3) 0.030(3) -0.004(4)
C19 0.069(3) 0.063(3) 0.090(4) -0.012(3) 0.031(3) -0.012(3)
C20 0.097(4) 0.057(3) 0.100(4) 0.009(3) 0.009(3) 0.019(3)
C21 0.185(8) 0.124(6) 0.130(6) 0.018(5) 0.041(6) -0.019(6)
C22 0.105(6) 0.199(9) 0.148(7) 0.015(6) -0.015(5) 0.041(6)
C23 0.083(4) 0.092(4) 0.075(3) -0.004(3) 0.014(3) -0.001(3)
C24 0.111(5) 0.134(6) 0.115(5) 0.028(4) 0.037(4) 0.000(4)
C25 0.082(4) 0.143(6) 0.124(5) 0.008(5) 0.019(4) 0.004(4)
C26 0.052(3) 0.051(3) 0.099(4) -0.010(3) 0.018(2) -0.010(2)
C27 0.091(4) 0.074(4) 0.104(5) 0.007(3) 0.034(3) -0.010(3)
C28 0.052(3) 0.078(4) 0.115(5) -0.003(3) 0.014(3) -0.003(3)
C29 0.058(3) 0.076(4) 0.141(5) -0.015(4) 0.040(3) -0.012(3)
C30 0.190(8) 0.176(7) 0.284(9) -0.061(7) 0.056(7) -0.023(7)
C31 0.247(9) 0.249(10) 0.291(10) 0.017(8) 0.036(8) -0.023(8)
C32 0.296(11) 0.302(11) 0.322(11) -0.025(9) 0.107(8) -0.034(9)
C33 0.202(8) 0.245(9) 0.299(9) -0.063(8) 0.099(7) -0.028(7)

loop_
_atom_type_symbol
_atom_type_description
_atom_type_scat_dispersion_real
_atom_type_scat_dispersion_imag
_atom_type_scat_source
C C 0.0033 0.0016 'International Tables Vol C Tables 4.2.6.8 and 6.1.1.4'
H H 0.0000 0.0000 'International Tables Vol C Tables 4.2.6.8 and 6.1.1.4'
N N 0.0061 0.0033 'International Tables Vol C Tables 4.2.6.8 and 6.1.1.4'
O O 0.0106 0.0060 'International Tables Vol C Tables 4.2.6.8 and 6.1.1.4'
Co Co 0.3494 0.9721 'International Tables Vol C Tables 4.2.6.8 and 6.1.1.4'

loop_
_geom_angle_atom_site_label_1
_geom_angle_atom_site_label_2
_geom_angle_atom_site_label_3
_geom_angle
_geom_angle_site_symmetry_1
_geom_angle_site_symmetry_3
_geom_angle_publ_flag
C26 Co1 N2 82.65(17) . . ?
C27 Co1 N2 121.7(2) . . ?
C27 Co1 C26 86.3(2) . . ?
C27 Co1 C28 118.2(3) . . ?
C27 Co1 C29 94.6(3) . . ?
C28 Co1 N2 117.8(2) . . ?
C28 Co1 C26 86.1(2) . . ?
C28 Co1 C29 96.9(3) . . ?
C29 Co1 N2 93.57(19) . . ?
C29 Co1 C26 176.0(2) . . ?
C1 N1 C2 121.5(3) . . ?
C1 N1 C26 115.3(4) . . ?
C26 N1 C2 123.1(4) . . ?
N1 C1 H1 120.9 . . ?
N2 C1 N1 118.2(4) . . ?
N2 C1 H1 120.9 . . ?
C1 N2 Co1 113.4(3) . . ?
C1 N2 C14 118.1(3) . . ?
C14 N2 Co1 128.5(2) . . ?
C3 C2 N1 119.2(4) . . ?
C3 C2 C7 123.0(4) . . ?
C7 C2 N1 117.8(4) . . ?
C2 C3 C4 117.4(5) . . ?
C2 C3 C8 122.4(4) . . ?
C4 C3 C8 120.2(4) . . ?
C3 C4 H4 119.1 . . ?
C5 C4 C3 121.8(5) . . ?
C5 C4 H4 119.1 . . ?
C30 O5 C33 111.9(9) . . ?
C4 C5 H5 119.8 . . ?
C4 C5 C6 120.4(5) . . ?
C6 C5 H5 119.8 . . ?
C5 C6 H6 119.9 . . ?
C5 C6 C7 120.2(5) . . ?
C7 C6 H6 119.9 . . ?
C2 C7 C6 117.2(5) . . ?
C2 C7 C11 122.7(4) . . ?
C6 C7 C11 120.0(5) . . ?
C3 C8 H8 107.4 . . ?
C9 C8 C3 111.6(5) . . ?
C9 C8 H8 107.4 . . ?
C9 C8 C10 111.2(6) . . ?
C10 C8 C3 111.5(5) . . ?
C10 C8 H8 107.4 . . ?
C8 C9 H9A 109.5 . . ?
C8 C9 H9B 109.5 . . ?
C8 C9 H9C 109.5 . . ?
H9A C9 H9B 109.5 . . ?
H9A C9 H9C 109.5 . . ?
H9B C9 H9C 109.5 . . ?
C8 C10 H10A 109.5 . . ?
C8 C10 H10B 109.5 . . ?
C8 C10 H10C 109.5 . . ?
H10A C10 H10B 109.5 . . ?
H10A C10 H10C 109.5 . . ?
H10B C10 H10C 109.5 . . ?
C7 C11 H11 106.8 . . ?
C7 C11 C13 110.8(6) . . ?
C12 C11 C7 110.5(6) . . ?
C12 C11 H11 106.8 . . ?
C12 C11 C13 114.6(7) . . ?
C13 C11 H11 106.8 . . ?
C11 C12 H12A 109.5 . . ?
C11 C12 H12B 109.5 . . ?
C11 C12 H12C 109.5 . . ?
H12A C12 H12B 109.5 . . ?
H12A C12 H12C 109.5 . . ?
H12B C12 H12C 109.5 . . ?
C11 C13 H13A 109.5 . . ?
C11 C13 H13B 109.5 . . ?
C11 C13 H13C 109.5 . . ?
H13A C13 H13B 109.5 . . ?
H13A C13 H13C 109.5 . . ?
H13B C13 H13C 109.5 . . ?
C15 C14 N2 117.6(4) . . ?
C19 C14 N2 119.2(4) . . ?
C19 C14 C15 123.1(4) . . ?
C14 C15 C16 116.2(5) . . ?
C14 C15 C20 122.7(4) . . ?
C16 C15 C20 121.1(5) . . ?
C15 C16 H16 119.7 . . ?
C17 C16 C15 120.5(6) . . ?
C17 C16 H16 119.7 . . ?
C16 C17 H17 119.0 . . ?
C16 C17 C18 121.9(6) . . ?
C18 C17 H17 119.0 . . ?
C17 C18 H18 119.7 . . ?
C19 C18 C17 120.7(6) . . ?
C19 C18 H18 119.7 . . ?
C14 C19 C23 121.3(4) . . ?
C18 C19 C14 117.7(5) . . ?
C18 C19 C23 121.1(5) . . ?
C15 C20 H20 107.9 . . ?
C15 C20 C21 111.4(5) . . ?
C15 C20 C22 109.4(5) . . ?
C21 C20 H20 107.9 . . ?
C21 C20 C22 112.2(6) . . ?
C22 C20 H20 107.9 . . ?
C20 C21 H21A 109.5 . . ?
C20 C21 H21B 109.5 . . ?
C20 C21 H21C 109.5 . . ?
H21A C21 H21B 109.5 . . ?
H21A C21 H21C 109.5 . . ?
H21B C21 H21C 109.5 . . ?
C20 C22 H22A 109.5 . . ?
C20 C22 H22B 109.5 . . ?
C20 C22 H22C 109.5 . . ?
H22A C22 H22B 109.5 . . ?
H22A C22 H22C 109.5 . . ?
H22B C22 H22C 109.5 . . ?
C19 C23 H23 107.5 . . ?
C19 C23 C24 111.5(5) . . ?
C19 C23 C25 111.0(5) . . ?
C24 C23 H23 107.5 . . ?
C24 C23 C25 111.7(5) . . ?
C25 C23 H23 107.5 . . ?
C23 C24 H24A 109.5 . . ?
C23 C24 H24B 109.5 . . ?
C23 C24 H24C 109.5 . . ?
H24A C24 H24B 109.5 . . ?
H24A C24 H24C 109.5 . . ?
H24B C24 H24C 109.5 . . ?
C23 C25 H25A 109.5 . . ?
C23 C25 H25B 109.5 . . ?
C23 C25 H25C 109.5 . . ?
H25A C25 H25B 109.5 . . ?
H25A C25 H25C 109.5 . . ?
H25B C25 H25C 109.5 . . ?
O1 C26 Co1 132.1(4) . . ?
O1 C26 N1 117.5(4) . . ?
N1 C26 Co1 110.4(3) . . ?
O2 C27 Co1 176.3(6) . . ?
O3 C28 Co1 177.1(5) . . ?
O4 C29 Co1 179.6(7) . . ?
O5 C30 H30A 109.6 . . ?
O5 C30 H30B 109.6 . . ?
O5 C30 C31 110.5(12) . . ?
H30A C30 H30B 108.1 . . ?
C31 C30 H30A 109.6 . . ?
C31 C30 H30B 109.6 . . ?
C30 C31 H31A 112.0 . . ?
C30 C31 H31B 112.0 . . ?
C30 C31 C32 98.9(14) . . ?
H31A C31 H31B 109.7 . . ?
C32 C31 H31A 112.0 . . ?
C32 C31 H31B 112.0 . . ?
C31 C32 H32A 107.2 . . ?
C31 C32 H32B 107.2 . . ?
H32A C32 H32B 106.9 . . ?
C33 C32 C31 120.4(15) . . ?
C33 C32 H32A 107.2 . . ?
C33 C32 H32B 107.2 . . ?
O5 C33 H33A 112.8 . . ?
O5 C33 H33B 112.8 . . ?
C32 C33 O5 94.8(11) . . ?
C32 C33 H33A 112.8 . . ?
C32 C33 H33B 112.8 . . ?
H33A C33 H33B 110.2 . . ?

loop_
_geom_bond_atom_site_label_1
_geom_bond_atom_site_label_2
_geom_bond_distance
_geom_bond_site_symmetry_2
_geom_bond_publ_flag
Co1 N2 1.965(3) . ?
Co1 C26 1.928(5) . ?
Co1 C27 1.747(6) . ?
Co1 C28 1.763(7) . ?
Co1 C29 1.804(6) . ?
O1 C26 1.201(5) . ?
N1 C1 1.346(5) . ?
N1 C2 1.441(5) . ?
N1 C26 1.430(5) . ?
C1 H1 0.9300 . ?
C1 N2 1.285(5) . ?
O2 C27 1.135(6) . ?
N2 C14 1.440(5) . ?
C2 C3 1.379(6) . ?
C2 C7 1.386(6) . ?
O3 C28 1.134(7) . ?
C3 C4 1.384(6) . ?
C3 C8 1.517(7) . ?
O4 C29 1.138(6) . ?
C4 H4 0.9300 . ?
C4 C5 1.341(7) . ?
O5 C30 1.371(10) . ?
O5 C33 1.489(12) . ?
C5 H5 0.9300 . ?
C5 C6 1.392(8) . ?
C6 H6 0.9300 . ?
C6 C7 1.393(7) . ?
C7 C11 1.516(7) . ?
C8 H8 0.9800 . ?
C8 C9 1.501(8) . ?
C8 C10 1.515(8) . ?
C9 H9A 0.9600 . ?
C9 H9B 0.9600 . ?
C9 H9C 0.9600 . ?
C10 H10A 0.9600 . ?
C10 H10B 0.9600 . ?
C10 H10C 0.9600 . ?
C11 H11 0.9800 . ?
C11 C12 1.478(9) . ?
C11 C13 1.523(9) . ?
C12 H12A 0.9600 . ?
C12 H12B 0.9600 . ?
C12 H12C 0.9600 . ?
C13 H13A 0.9600 . ?
C13 H13B 0.9600 . ?
C13 H13C 0.9600 . ?
C14 C15 1.397(6) . ?
C14 C19 1.388(7) . ?
C15 C16 1.420(8) . ?
C15 C20 1.480(7) . ?
C16 H16 0.9300 . ?
C16 C17 1.339(9) . ?
C17 H17 0.9300 . ?
C17 C18 1.374(9) . ?
C18 H18 0.9300 . ?
C18 C19 1.373(7) . ?
C19 C23 1.509(7) . ?
C20 H20 0.9800 . ?
C20 C21 1.545(9) . ?
C20 C22 1.564(9) . ?
C21 H21A 0.9600 . ?
C21 H21B 0.9600 . ?
C21 H21C 0.9600 . ?
C22 H22A 0.9600 . ?
C22 H22B 0.9600 . ?
C22 H22C 0.9600 . ?
C23 H23 0.9800 . ?
C23 C24 1.522(7) . ?
C23 C25 1.528(8) . ?
C24 H24A 0.9600 . ?
C24 H24B 0.9600 . ?
C24 H24C 0.9600 . ?
C25 H25A 0.9600 . ?
C25 H25B 0.9600 . ?
C25 H25C 0.9600 . ?
C30 H30A 0.9700 . ?
C30 H30B 0.9700 . ?
C30 C31 1.380(12) . ?
C31 H31A 0.9700 . ?
C31 H31B 0.9700 . ?
C31 C32 1.437(18) . ?
C32 H32A 0.9700 . ?
C32 H32B 0.9700 . ?
C32 C33 1.396(13) . ?
C33 H33A 0.9700 . ?
C33 H33B 0.9700 . ?

loop_
_geom_torsion_atom_site_label_1
_geom_torsion_atom_site_label_2
_geom_torsion_atom_site_label_3
_geom_torsion_atom_site_label_4
_geom_torsion
_geom_torsion_site_symmetry_1
_geom_torsion_site_symmetry_2
_geom_torsion_site_symmetry_3
_geom_torsion_site_symmetry_4
_geom_torsion_publ_flag
Co1 N2 C14 C15 88.8(5) . . . . ?
Co1 N2 C14 C19 -88.2(5) . . . . ?
N1 C1 N2 Co1 0.4(5) . . . . ?
N1 C1 N2 C14 -178.7(4) . . . . ?
N1 C2 C3 C4 179.2(4) . . . . ?
N1 C2 C3 C8 -2.2(7) . . . . ?
N1 C2 C7 C6 -179.3(4) . . . . ?
N1 C2 C7 C11 2.4(7) . . . . ?
C1 N1 C2 C3 -92.1(5) . . . . ?
C1 N1 C2 C7 86.4(5) . . . . ?
C1 N1 C26 Co1 -1.8(5) . . . . ?
C1 N1 C26 O1 178.8(5) . . . . ?
C1 N2 C14 C15 -92.3(5) . . . . ?
C1 N2 C14 C19 90.8(5) . . . . ?
N2 C14 C15 C16 -177.8(4) . . . . ?
N2 C14 C15 C20 2.8(7) . . . . ?
N2 C14 C19 C18 178.5(4) . . . . ?
N2 C14 C19 C23 -1.5(6) . . . . ?
C2 N1 C1 N2 -176.7(4) . . . . ?
C2 N1 C26 Co1 175.8(3) . . . . ?
C2 N1 C26 O1 -3.6(7) . . . . ?
C2 C3 C4 C5 -1.3(8) . . . . ?
C2 C3 C8 C9 119.5(6) . . . . ?
C2 C3 C8 C10 -115.4(6) . . . . ?
C2 C7 C11 C12 103.9(7) . . . . ?
C2 C7 C11 C13 -128.0(6) . . . . ?
C3 C2 C7 C6 -0.8(7) . . . . ?
C3 C2 C7 C11 -179.2(5) . . . . ?
C3 C4 C5 C6 1.9(10) . . . . ?
C4 C3 C8 C9 -62.0(7) . . . . ?
C4 C3 C8 C10 63.1(7) . . . . ?
C4 C5 C6 C7 -1.9(10) . . . . ?
O5 C30 C31 C32 -17.0(18) . . . . ?
C5 C6 C7 C2 1.3(8) . . . . ?
C5 C6 C7 C11 179.7(6) . . . . ?
C6 C7 C11 C12 -74.4(8) . . . . ?
C6 C7 C11 C13 53.7(8) . . . . ?
C7 C2 C3 C4 0.8(7) . . . . ?
C7 C2 C3 C8 179.4(5) . . . . ?
C8 C3 C4 C5 -179.9(6) . . . . ?
C14 C15 C16 C17 -0.7(8) . . . . ?
C14 C15 C20 C21 113.2(6) . . . . ?
C14 C15 C20 C22 -122.2(6) . . . . ?
C14 C19 C23 C24 125.2(5) . . . . ?
C14 C19 C23 C25 -109.5(6) . . . . ?
C15 C14 C19 C18 1.8(7) . . . . ?
C15 C14 C19 C23 -178.3(4) . . . . ?
C15 C16 C17 C18 1.5(10) . . . . ?
C16 C15 C20 C21 -66.2(7) . . . . ?
C16 C15 C20 C22 58.3(7) . . . . ?
C16 C17 C18 C19 -0.7(10) . . . . ?
C17 C18 C19 C14 -1.0(8) . . . . ?
C17 C18 C19 C23 179.1(5) . . . . ?
C18 C19 C23 C24 -54.8(7) . . . . ?
C18 C19 C23 C25 70.4(7) . . . . ?
C19 C14 C15 C16 -0.9(7) . . . . ?
C19 C14 C15 C20 179.6(5) . . . . ?
C20 C15 C16 C17 178.7(6) . . . . ?
C26 N1 C1 N2 1.0(6) . . . . ?
C26 N1 C2 C3 90.4(5) . . . . ?
C26 N1 C2 C7 -91.1(5) . . . . ?
C30 O5 C33 C32 -13.0(16) . . . . ?
C30 C31 C32 C33 9(2) . . . . ?
C31 C32 C33 O5 2(2) . . . . ?
C33 O5 C30 C31 20.8(17) . . . . ?
